data_1546642
loop_
_publ_author_name
'Ellouz, Mohamed'
'Sebbar, Nada Kheira'
'Boulhaoua, Mohammed'
'Essassi, El Mokhtar'
'Mague, Joel T.'

_publ_section_title
;
 (2<i>Z</i>)-2-(4-Chlorobenzylidene)-4-[2-(2-oxooxazoliden-3-yl)ethyl]-3,4-dihydro-2<i>H</i>-1,4-benzothiazin-3-one
;
_journal_coeditor_code WM4044
_journal_issue 5
_journal_name_full IUCrData
_journal_page_first x170646
_journal_paper_doi 10.1107/S2414314617006460
_journal_volume 2
_journal_year 2017
_chemical_formula_iupac 'C20 H17 Cl N2 O3 S'
_chemical_formula_moiety 'C20 H17 Cl N2 O3 S'
_chemical_formula_sum 'C20 H17 Cl N2 O3 S'
_chemical_formula_weight 400.86
_chemical_name_systematic
(2<i>Z</i>)-2-(4-Chlorobenzylidene)-4-[2-(2-oxooxazoliden-3-yl)ethyl]-3,4-dihydro-2<i>H</i>-1,4-benzothiazin-3-one
_space_group_crystal_system monoclinic
_space_group_IT_number 14
_space_group_name_Hall '-P 2yn'
_space_group_name_H-M_alt 'P 1 21/n 1'
_symmetry_space_group_name_Hall '-P 2yn'
_symmetry_space_group_name_H-M 'P 1 21/n 1'
_atom_sites_solution_hydrogens geom
_atom_sites_solution_primary direct
_atom_sites_solution_secondary difmap
_audit_creation_method SHELXL-2014/7
_cell_angle_alpha 90
_cell_angle_beta 98.8450(10)
_cell_angle_gamma 90
_cell_formula_units_Z 4
_cell_length_a 6.2315(3)
_cell_length_b 15.5466(8)
_cell_length_c 18.9162(10)
_cell_measurement_reflns_used 9941
_cell_measurement_temperature 296(2)
_cell_measurement_theta_max 28.5383
_cell_measurement_theta_min 2.1792
_cell_volume 1810.78(16)
_computing_cell_refinement
;
<i>SAINT</i> (Bruker, 2016)
;
_computing_data_collection
;
<i>APEX3</i> (Bruker, 2016)
;
_computing_data_reduction
;
<i>SAINT</i> (Bruker, 2016)
;
_computing_molecular_graphics
;
<i>DIAMOND</i> (Brandenburg & Putz, 2012)
;
_computing_publication_material
;
<i>SHELXTL</i> (Sheldrick, 2008)
;
_computing_structure_refinement
;
<i>SHELXL2014/7</i> (Sheldrick, 2015<i>b</i>)
;
_computing_structure_solution
;
<i>SHELXT</i> (Sheldrick, 2015<i>a</i>)
;
_diffrn_ambient_temperature 296(2)
_diffrn_detector_area_resol_mean 8.3333
_diffrn_measured_fraction_theta_full 0.999
_diffrn_measured_fraction_theta_max 0.998
_diffrn_measurement_device_type 'Bruker SMART APEX CCD'
_diffrn_measurement_method '\f and \w scans'
_diffrn_radiation_monochromator graphite
_diffrn_radiation_type MoK\a
_diffrn_radiation_wavelength 0.71073
_diffrn_reflns_av_R_equivalents 0.0322
_diffrn_reflns_limit_h_max 8
_diffrn_reflns_limit_h_min -8
_diffrn_reflns_limit_k_max 21
_diffrn_reflns_limit_k_min -21
_diffrn_reflns_limit_l_max 25
_diffrn_reflns_limit_l_min -25
_diffrn_reflns_number 33990
_diffrn_reflns_theta_full 28.800
_diffrn_reflns_theta_max 28.809
_diffrn_reflns_theta_min 1.704
_exptl_absorpt_coefficient_mu 0.351
_exptl_absorpt_correction_T_max 0.95
_exptl_absorpt_correction_T_min 0.86
_exptl_absorpt_correction_type multi-scan
_exptl_absorpt_process_details
;
(<i>SADABS</i>; Bruker, 2016)
;
_exptl_crystal_colour colourless
_exptl_crystal_density_diffrn 1.470
_exptl_crystal_density_method 'not measured'
_exptl_crystal_description block
_exptl_crystal_F_000 832
_exptl_crystal_size_max 0.45
_exptl_crystal_size_mid 0.33
_exptl_crystal_size_min 0.16
_refine_diff_density_max 0.334
_refine_diff_density_min -0.284
_refine_ls_extinction_method none
_refine_ls_goodness_of_fit_ref 1.087
_refine_ls_hydrogen_treatment constr
_refine_ls_matrix_type full
_refine_ls_number_parameters 244
_refine_ls_number_reflns 4719
_refine_ls_number_restraints 0
_refine_ls_restrained_S_all 1.087
_refine_ls_R_factor_all 0.0504
_refine_ls_R_factor_gt 0.0408
_refine_ls_shift/su_max 0.000
_refine_ls_shift/su_mean 0.000
_refine_ls_structure_factor_coef Fsqd
_refine_ls_weighting_details 'w=1/[\s^2^(Fo^2^)+(0.0716P)^2^+0.1928P] where P=(Fo^2^+2Fc^2^)/3'
_refine_ls_weighting_scheme calc
_refine_ls_wR_factor_gt 0.1175
_refine_ls_wR_factor_ref 0.1229
_reflns_number_gt 3743
_reflns_number_total 4719
_reflns_threshold_expression 'I > 2\s(I)'
_cod_data_source_file wm4044sup1.cif
_cod_data_source_block I
_cod_database_code 1546642
_shelx_space_group_comment
;
The symmetry employed for this shelxl refinement is uniquely defined
by the following loop, which should always be used as a source of
symmetry information in preference to the above space-group names.
They are only intended as comments.
;
_shelx_estimated_absorpt_t_min 0.858
_shelx_estimated_absorpt_t_max 0.946

loop_
_space_group_symop_operation_xyz
'x, y, z'
'-x+1/2, y+1/2, -z+1/2'
'-x, -y, -z'
'x-1/2, -y-1/2, z-1/2'

loop_
_atom_site_type_symbol
_atom_site_label
_atom_site_fract_x
_atom_site_fract_y
_atom_site_fract_z
_atom_site_U_iso_or_equiv
_atom_site_adp_type
_atom_site_calc_flag
_atom_site_occupancy
Cl Cl1 0.87886(7) -0.06538(3) 0.34978(2) 0.06434(14) Uani d 1
S S1 0.61719(6) 0.22088(3) 0.61074(2) 0.05320(13) Uani d 1
O O1 0.0726(2) 0.31674(8) 0.51581(6) 0.0664(3) Uani d 1
O O2 0.63844(18) 0.47048(12) 0.70186(8) 0.0800(4) Uani d 1
O O3 0.6080(2) 0.54626(10) 0.59946(8) 0.0758(4) Uani d 1
N N1 0.20199(18) 0.31452(7) 0.63432(6) 0.0413(3) Uani d 1
N N2 0.30695(17) 0.50294(8) 0.63633(7) 0.0459(3) Uani d 1
C C1 0.5149(2) 0.23083(9) 0.69107(7) 0.0431(3) Uani d 1
C C2 0.6326(3) 0.19328(11) 0.75182(8) 0.0564(4) Uani d 1
H H2 0.7598 0.1634 0.7483 0.068 Uiso calc 1
C C3 0.5618(3) 0.20006(12) 0.81746(9) 0.0660(5) Uani d 1
H H3 0.6426 0.1761 0.8581 0.079 Uiso calc 1
C C4 0.3727(3) 0.24218(12) 0.82193(9) 0.0639(5) Uani d 1
H H4 0.3245 0.2466 0.8659 0.077 Uiso calc 1
C C5 0.2508(3) 0.27862(10) 0.76182(9) 0.0545(4) Uani d 1
H H5 0.1204 0.3060 0.7658 0.065 Uiso calc 1
C C6 0.3219(2) 0.27462(8) 0.69553(7) 0.0411(3) Uani d 1
C C7 0.2053(2) 0.28940(9) 0.56473(8) 0.0432(3) Uani d 1
C C8 0.3787(2) 0.22887(8) 0.54877(7) 0.0394(3) Uani d 1
C C9 0.3506(2) 0.19155(9) 0.48386(7) 0.0432(3) Uani d 1
H H9 0.2205 0.2054 0.4551 0.052 Uiso calc 1
C C10 0.4893(2) 0.13308(9) 0.45089(7) 0.0424(3) Uani d 1
C C11 0.7127(2) 0.12295(10) 0.47337(8) 0.0490(3) Uani d 1
H H11 0.7826 0.1570 0.5103 0.059 Uiso calc 1
C C12 0.8304(2) 0.06316(11) 0.44155(8) 0.0498(3) Uani d 1
H H12 0.9787 0.0572 0.4570 0.060 Uiso calc 1
C C13 0.7282(2) 0.01232(10) 0.38690(8) 0.0475(3) Uani d 1
C C14 0.5106(3) 0.02288(11) 0.36082(8) 0.0543(4) Uani d 1
H H14 0.4435 -0.0105 0.3229 0.065 Uiso calc 1
C C15 0.3944(2) 0.08405(11) 0.39213(8) 0.0500(3) Uani d 1
H H15 0.2489 0.0929 0.3737 0.060 Uiso calc 1
C C16 0.0506(2) 0.38381(9) 0.64572(8) 0.0445(3) Uani d 1
H H16A -0.0503 0.3627 0.6760 0.053 Uiso calc 1
H H16B -0.0327 0.4001 0.6001 0.053 Uiso calc 1
C C17 0.1671(2) 0.46259(9) 0.68036(8) 0.0440(3) Uani d 1
H H17A 0.0599 0.5041 0.6907 0.053 Uiso calc 1
H H17B 0.2530 0.4458 0.7254 0.053 Uiso calc 1
C C18 0.5244(2) 0.50246(11) 0.65165(9) 0.0536(4) Uani d 1
C C19 0.4331(4) 0.58882(14) 0.55426(12) 0.0787(6) Uani d 1
H H19A 0.4513 0.5845 0.5044 0.094 Uiso calc 1
H H19B 0.4264 0.6491 0.5669 0.094 Uiso calc 1
C C20 0.2305(3) 0.54183(12) 0.56775(10) 0.0616(4) Uani d 1
H H20A 0.1113 0.5812 0.5703 0.074 Uiso calc 1
H H20B 0.1858 0.4988 0.5313 0.074 Uiso calc 1

loop_
_atom_site_aniso_label
_atom_site_aniso_U_11
_atom_site_aniso_U_22
_atom_site_aniso_U_33
_atom_site_aniso_U_12
_atom_site_aniso_U_13
_atom_site_aniso_U_23
Cl1 0.0707(3) 0.0563(2) 0.0708(3) 0.00881(19) 0.0257(2) -0.00626(19)
S1 0.03737(19) 0.0733(3) 0.0475(2) 0.00586(16) 0.00185(14) -0.01277(17)
O1 0.0699(7) 0.0718(8) 0.0531(6) 0.0307(6) -0.0048(5) 0.0007(6)
O2 0.0369(6) 0.1218(13) 0.0767(8) 0.0130(7) -0.0055(6) -0.0065(8)
O3 0.0541(7) 0.0942(10) 0.0820(9) -0.0240(7) 0.0199(6) -0.0076(8)
N1 0.0388(6) 0.0353(5) 0.0492(6) 0.0031(4) 0.0052(5) -0.0034(5)
N2 0.0322(5) 0.0462(6) 0.0571(7) 0.0000(5) 0.0004(5) 0.0027(5)
C1 0.0459(7) 0.0392(7) 0.0421(7) 0.0007(5) 0.0000(5) -0.0066(5)
C2 0.0614(9) 0.0510(8) 0.0519(8) 0.0117(7) -0.0072(7) -0.0078(7)
C3 0.0911(13) 0.0568(9) 0.0454(8) 0.0081(9) -0.0046(8) 0.0007(7)
C4 0.0907(14) 0.0563(10) 0.0462(8) 0.0019(9) 0.0153(8) -0.0001(7)
C5 0.0650(10) 0.0478(8) 0.0535(8) 0.0019(7) 0.0178(7) -0.0023(6)
C6 0.0450(7) 0.0330(6) 0.0448(7) -0.0014(5) 0.0051(5) -0.0029(5)
C7 0.0438(7) 0.0385(7) 0.0464(7) 0.0021(5) 0.0040(6) 0.0016(5)
C8 0.0387(6) 0.0373(6) 0.0416(6) -0.0008(5) 0.0048(5) 0.0024(5)
C9 0.0413(7) 0.0469(7) 0.0405(6) 0.0010(6) 0.0037(5) 0.0018(5)
C10 0.0445(7) 0.0455(7) 0.0379(6) -0.0022(6) 0.0088(5) 0.0012(5)
C11 0.0437(7) 0.0597(9) 0.0436(7) -0.0052(6) 0.0062(6) -0.0088(6)
C12 0.0436(7) 0.0597(9) 0.0467(7) 0.0027(6) 0.0088(6) 0.0005(6)
C13 0.0540(8) 0.0463(7) 0.0457(7) 0.0006(6) 0.0190(6) 0.0016(6)
C14 0.0525(8) 0.0617(9) 0.0496(8) -0.0085(7) 0.0110(6) -0.0146(7)
C15 0.0425(7) 0.0634(9) 0.0442(7) -0.0027(6) 0.0064(6) -0.0070(6)
C16 0.0328(6) 0.0392(7) 0.0613(8) 0.0022(5) 0.0069(6) -0.0066(6)
C17 0.0357(6) 0.0401(7) 0.0562(8) 0.0038(5) 0.0076(5) -0.0063(6)
C18 0.0347(7) 0.0639(9) 0.0618(9) -0.0036(6) 0.0066(6) -0.0171(7)
C19 0.0960(15) 0.0654(11) 0.0780(13) -0.0226(11) 0.0243(11) 0.0038(10)
C20 0.0598(9) 0.0572(9) 0.0638(10) -0.0026(8) -0.0030(8) 0.0099(8)

loop_
_atom_type_symbol
_atom_type_description
_atom_type_scat_dispersion_real
_atom_type_scat_dispersion_imag
_atom_type_scat_source
C C 0.0033 0.0016 'International Tables Vol C Tables 4.2.6.8 and 6.1.1.4'
H H 0.0000 0.0000 'International Tables Vol C Tables 4.2.6.8 and 6.1.1.4'
N N 0.0061 0.0033 'International Tables Vol C Tables 4.2.6.8 and 6.1.1.4'
O O 0.0106 0.0060 'International Tables Vol C Tables 4.2.6.8 and 6.1.1.4'
S S 0.1246 0.1234 'International Tables Vol C Tables 4.2.6.8 and 6.1.1.4'
Cl Cl 0.1484 0.1585 'International Tables Vol C Tables 4.2.6.8 and 6.1.1.4'

loop_
_geom_angle_atom_site_label_1
_geom_angle_atom_site_label_2
_geom_angle_atom_site_label_3
_geom_angle
C1 S1 C8 101.01(7)
C18 O3 C19 108.68(13)
C7 N1 C6 124.90(11)
C7 N1 C16 116.93(11)
C6 N1 C16 118.01(11)
C18 N2 C17 123.65(13)
C18 N2 C20 112.28(14)
C17 N2 C20 123.86(12)
C2 C1 C6 120.25(14)
C2 C1 S1 117.74(12)
C6 C1 S1 122.01(11)
C3 C2 C1 120.54(15)
C3 C2 H2 119.7
C1 C2 H2 119.7
C4 C3 C2 119.37(16)
C4 C3 H3 120.3
C2 C3 H3 120.3
C3 C4 C5 121.02(16)
C3 C4 H4 119.5
C5 C4 H4 119.5
C4 C5 C6 120.60(16)
C4 C5 H5 119.7
C6 C5 H5 119.7
C5 C6 C1 118.19(14)
C5 C6 N1 120.89(13)
C1 C6 N1 120.92(13)
O1 C7 N1 121.25(13)
O1 C7 C8 119.49(13)
N1 C7 C8 119.24(12)
C9 C8 C7 117.29(12)
C9 C8 S1 123.97(11)
C7 C8 S1 118.30(10)
C8 C9 C10 131.05(13)
C8 C9 H9 114.5
C10 C9 H9 114.5
C11 C10 C15 117.29(13)
C11 C10 C9 124.53(12)
C15 C10 C9 118.18(12)
C12 C11 C10 120.92(13)
C12 C11 H11 119.5
C10 C11 H11 119.5
C13 C12 C11 119.94(14)
C13 C12 H12 120.0
C11 C12 H12 120.0
C12 C13 C14 121.05(14)
C12 C13 Cl1 118.99(12)
C14 C13 Cl1 119.95(12)
C13 C14 C15 118.65(14)
C13 C14 H14 120.7
C15 C14 H14 120.7
C14 C15 C10 121.91(14)
C14 C15 H15 119.0
C10 C15 H15 119.0
N1 C16 C17 112.26(11)
N1 C16 H16A 109.2
C17 C16 H16A 109.2
N1 C16 H16B 109.2
C17 C16 H16B 109.2
H16A C16 H16B 107.9
N2 C17 C16 113.18(12)
N2 C17 H17A 108.9
C16 C17 H17A 108.9
N2 C17 H17B 108.9
C16 C17 H17B 108.9
H17A C17 H17B 107.8
O2 C18 N2 128.85(17)
O2 C18 O3 122.14(14)
N2 C18 O3 109.02(14)
O3 C19 C20 104.66(15)
O3 C19 H19A 110.8
C20 C19 H19A 110.8
O3 C19 H19B 110.8
C20 C19 H19B 110.8
H19A C19 H19B 108.9
N2 C20 C19 100.66(14)
N2 C20 H20A 111.6
C19 C20 H20A 111.6
N2 C20 H20B 111.6
C19 C20 H20B 111.6
H20A C20 H20B 109.4

loop_
_geom_bond_atom_site_label_1
_geom_bond_atom_site_label_2
_geom_bond_distance
Cl1 C13 1.7426(15)
S1 C1 1.7427(15)
S1 C8 1.7501(13)
O1 C7 1.2190(17)
O2 C18 1.203(2)
O3 C18 1.367(2)
O3 C19 1.439(3)
N1 C7 1.3763(18)
N1 C6 1.4207(18)
N1 C16 1.4696(16)
N2 C18 1.3416(17)
N2 C17 1.4386(19)
N2 C20 1.444(2)
C1 C2 1.393(2)
C1 C6 1.396(2)
C2 C3 1.384(2)
C2 H2 0.9300
C3 C4 1.362(3)
C3 H3 0.9300
C4 C5 1.388(3)
C4 H4 0.9300
C5 C6 1.394(2)
C5 H5 0.9300
C7 C8 1.4980(19)
C8 C9 1.3448(19)
C9 C10 1.459(2)
C9 H9 0.9300
C10 C11 1.4004(19)
C10 C15 1.4015(19)
C11 C12 1.378(2)
C11 H11 0.9300
C12 C13 1.377(2)
C12 H12 0.9300
C13 C14 1.380(2)
C14 C15 1.383(2)
C14 H14 0.9300
C15 H15 0.9300
C16 C17 1.5201(19)
C16 H16A 0.9700
C16 H16B 0.9700
C17 H17A 0.9700
C17 H17B 0.9700
C19 C20 1.514(3)
C19 H19A 0.9700
C19 H19B 0.9700
C20 H20A 0.9700
C20 H20B 0.9700

loop_
_geom_hbond_atom_site_label_D
_geom_hbond_atom_site_label_H
_geom_hbond_atom_site_label_A
_geom_hbond_site_symmetry_A
_geom_hbond_distance_DH
_geom_hbond_distance_HA
_geom_hbond_distance_DA
_geom_hbond_angle_DHA
C3 H3 O3 2_646 0.93 2.60 3.380(2) 142
C9 H9 O1 . 0.93 2.34 2.7344(18) 105
C11 H11 S1 . 0.93 2.50 3.1463(15) 127
C16 H16B O1 . 0.97 2.23 2.6923(19) 108
C17 H17B O2 . 0.97 2.54 2.9049(18) 102
C20 H20A O1 3_566 0.97 2.43 3.159(2) 132

loop_
_geom_torsion_atom_site_label_1
_geom_torsion_atom_site_label_2
_geom_torsion_atom_site_label_3
_geom_torsion_atom_site_label_4
_geom_torsion
C8 S1 C1 C2 153.67(12)
C8 S1 C1 C6 -26.30(13)
C6 C1 C2 C3 -1.0(2)
S1 C1 C2 C3 178.98(14)
C1 C2 C3 C4 1.5(3)
C2 C3 C4 C5 -0.3(3)
C3 C4 C5 C6 -1.5(3)
C4 C5 C6 C1 1.9(2)
C4 C5 C6 N1 -177.67(15)
C2 C1 C6 C5 -0.7(2)
S1 C1 C6 C5 179.28(11)
C2 C1 C6 N1 178.92(13)
S1 C1 C6 N1 -1.12(18)
C7 N1 C6 C5 -154.04(14)
C16 N1 C6 C5 21.29(19)
C7 N1 C6 C1 26.4(2)
C16 N1 C6 C1 -158.30(12)
C6 N1 C7 O1 167.61(14)
C16 N1 C7 O1 -7.8(2)
C6 N1 C7 C8 -13.8(2)
C16 N1 C7 C8 170.82(12)
O1 C7 C8 C9 -15.3(2)
N1 C7 C8 C9 166.08(13)
O1 C7 C8 S1 157.32(12)
N1 C7 C8 S1 -21.29(17)
C1 S1 C8 C9 -151.29(12)
C1 S1 C8 C7 36.61(12)
C7 C8 C9 C10 177.49(14)
S1 C8 C9 C10 5.3(2)
C8 C9 C10 C11 -19.8(2)
C8 C9 C10 C15 160.93(15)
C15 C10 C11 C12 -3.9(2)
C9 C10 C11 C12 176.77(14)
C10 C11 C12 C13 -0.1(2)
C11 C12 C13 C14 3.1(2)
C11 C12 C13 Cl1 -177.73(12)
C12 C13 C14 C15 -2.0(2)
Cl1 C13 C14 C15 178.92(12)
C13 C14 C15 C10 -2.3(2)
C11 C10 C15 C14 5.2(2)
C9 C10 C15 C14 -175.49(15)
C7 N1 C16 C17 -118.43(14)
C6 N1 C16 C17 65.86(16)
C18 N2 C17 C16 -110.69(16)
C20 N2 C17 C16 63.64(18)
N1 C16 C17 N2 63.91(16)
C17 N2 C18 O2 -0.1(3)
C20 N2 C18 O2 -175.00(18)
C17 N2 C18 O3 -179.91(13)
C20 N2 C18 O3 5.18(19)
C19 O3 C18 O2 -170.22(18)
C19 O3 C18 N2 9.62(19)
C18 O3 C19 C20 -19.5(2)
C18 N2 C20 C19 -16.49(19)
C17 N2 C20 C19 168.61(15)
O3 C19 C20 N2 20.9(2)

_cod_database_fobs_code 1546642
